data_2204450
loop_
_publ_author_name
'S. Selvanayagam'
'D. Velmurugan'
'K. Ravikumar'
'S. Narasinga Rao'
'J. Jayashankaran'
'R. Rathna Durga'
'R. Raghunathan'

_publ_section_title
8a,13b-<i>cis</i>-8,8,13-Trimethyl-11-phenyl-8,8a,9,13b-tetrahydropyrazolo[3'',4''-<i>b</i>']thiapyrano[5',4':3,4]pyrano[5,6-<i>c</i>]coumarin
_journal_issue 11
_journal_name_full 'Acta Crystallographica Section E'
_journal_page_first o2155
_journal_page_last o2156
_journal_paper_doi 10.1107/S1600536804026674
_journal_volume 60
_journal_year 2004
_chemical_formula_iupac 'C25 H22 N2 O3 S'
_chemical_formula_moiety 'C25 H22 N2 O3 S'
_chemical_formula_sum 'C25 H22 N2 O3 S'
_chemical_formula_weight 430.51
_chemical_name_systematic
;
8a,13b-cis-8,8,13-Trimethyl-11-phenyl-8,8a,9,13b-
tetrahydropyrazolo[3'',4''-b']thiapyrano[5',4':3,4]pyrano[5,6-c]coumarin
;
_space_group_IT_number 14
_symmetry_cell_setting monoclinic
_symmetry_space_group_name_Hall '-P 2yn'
_symmetry_space_group_name_H-M 'P 1 21/n 1'
_atom_sites_solution_hydrogens geom
_atom_sites_solution_primary direct
_atom_sites_solution_secondary difmap
_audit_creation_method SHELXL-97
_cell_angle_alpha 90.00
_cell_angle_beta 95.278(2)
_cell_angle_gamma 90.00
_cell_formula_units_Z 4
_cell_length_a 10.1017(11)
_cell_length_b 10.2760(12)
_cell_length_c 20.187(2)
_cell_measurement_reflns_used 2365
_cell_measurement_temperature 293(2)
_cell_measurement_theta_max 21.69
_cell_measurement_theta_min 2.35
_cell_volume 2086.6(4)
_computing_cell_refinement 'SAINT (Bruker, 2001)'
_computing_data_collection 'SMART (Bruker, 2001)'
_computing_data_reduction SAINT
_computing_molecular_graphics
;
ORTEP-3 (Farrugia, 1997) and PLATON (Spek, 2003)
;
_computing_publication_material 'SHELXL97 and PARST (Nardelli, 1995)'
_computing_structure_refinement 'SHELXL97 (Sheldrick, 1997)'
_computing_structure_solution 'SHELXS97 (Sheldrick, 1997)'
_diffrn_ambient_temperature 293(2)
_diffrn_measured_fraction_theta_full 0.876
_diffrn_measured_fraction_theta_max 0.876
_diffrn_measurement_device 'Bruker SMART APEX'
_diffrn_measurement_device_type 'CCD Aread Detector'
_diffrn_measurement_method \w
_diffrn_radiation_monochromator graphite
_diffrn_radiation_source 'fine-focus sealed tube'
_diffrn_radiation_type MoK\a
_diffrn_radiation_wavelength 0.71073
_diffrn_reflns_av_R_equivalents 0.0411
_diffrn_reflns_av_sigmaI/netI 0.0523
_diffrn_reflns_limit_h_max 13
_diffrn_reflns_limit_h_min -13
_diffrn_reflns_limit_k_max 13
_diffrn_reflns_limit_k_min -13
_diffrn_reflns_limit_l_max 25
_diffrn_reflns_limit_l_min -21
_diffrn_reflns_number 12360
_diffrn_reflns_theta_full 28.03
_diffrn_reflns_theta_max 28.03
_diffrn_reflns_theta_min 2.03
_diffrn_standards_decay_% 0
_diffrn_standards_number 0
_exptl_absorpt_coefficient_mu 0.186
_exptl_absorpt_correction_type none
_exptl_crystal_colour Colourless
_exptl_crystal_density_diffrn 1.370
_exptl_crystal_density_meas ?
_exptl_crystal_density_method 'not measured'
_exptl_crystal_description Block
_exptl_crystal_F_000 904
_exptl_crystal_size_max 0.24
_exptl_crystal_size_mid 0.20
_exptl_crystal_size_min 0.16
_refine_diff_density_max 0.434
_refine_diff_density_min -0.241
_refine_ls_extinction_method none
_refine_ls_goodness_of_fit_ref 1.157
_refine_ls_hydrogen_treatment constr
_refine_ls_matrix_type full
_refine_ls_number_parameters 283
_refine_ls_number_reflns 4420
_refine_ls_number_restraints 0
_refine_ls_restrained_S_all 1.157
_refine_ls_R_factor_all 0.1141
_refine_ls_R_factor_gt 0.0838
_refine_ls_shift/su_max 0.000
_refine_ls_shift/su_mean 0.000
_refine_ls_structure_factor_coef Fsqd
_refine_ls_weighting_details 'calc w = 1/[\s^2^(Fo^2^)+(0.0803P)^2^+0.9689P] where P = (Fo^2^+2Fc^2^)/3'
_refine_ls_weighting_scheme calc
_refine_ls_wR_factor_gt 0.1794
_refine_ls_wR_factor_ref 0.1944
_reflns_number_gt 3260
_reflns_number_total 4420
_reflns_threshold_expression I>2\s(I)
_cod_data_source_file bt6550.cif
_cod_data_source_block I
_cod_depositor_comments
;
The following automatic conversions were performed:
'_symmetry_cell_setting' value 'Monoclinic' changed to 'monoclinic'
according to '/home/saulius/struct/CIF-dictionaries/cif_core.dic'
dictionary named 'cif_core.dic' version 2.4.1 from 2010-06-29.

Automatic conversion script
Id: cif_fix_enum 1527 2010-12-29 10:47:43Z saulius 

The following automatic conversions were performed:

'_symmetry_cell_setting' value 'Monoclinic' changed to 'monoclinic'
according to /home/saulius/struct/CIF-dictionaries/cif_core.dic
dictionary named 'cif_core.dic' version 2.4.1 from 2010-06-29.

Automatic conversion script
Id: cif_fix_values 1715 2011-07-08 13:25:40Z adriana 

The following automatic conversions were performed:

'_exptl_crystal_density_meas' value 'none' was changed to '?' - the
value is perceived as not measured.

Automatic conversion script
Id: cif_fix_values 3008 2015-01-20 13:52:24Z robertas 
;
_cod_original_cell_volume 2086.7(4)
_cod_original_sg_symbol_H-M 'P 21/n'
_cod_database_code 2204450
_cod_database_fobs_code 2204450

loop_
_symmetry_equiv_pos_as_xyz
'x, y, z'
'-x+1/2, y+1/2, -z+1/2'
'-x, -y, -z'
'x-1/2, -y-1/2, z-1/2'

loop_
_atom_site_label
_atom_site_fract_x
_atom_site_fract_y
_atom_site_fract_z
_atom_site_U_iso_or_equiv
_atom_site_adp_type
_atom_site_calc_flag
_atom_site_refinement_flags
_atom_site_occupancy
_atom_site_type_symbol
S1 0.31200(10) 0.00358(9) 0.00828(5) 0.0541(3) Uani d . 1 S
C1 0.4548(3) -0.5434(3) 0.15394(18) 0.0481(9) Uani d . 1 C
H1 0.4518 -0.4951 0.1928 0.058 Uiso calc R 1 H
C2 0.5403(4) -0.6465(4) 0.1524(2) 0.0590(10) Uani d . 1 C
H2 0.5954 -0.6682 0.1902 0.071 Uiso calc R 1 H
C3 0.5449(4) -0.7181(3) 0.0951(2) 0.0623(11) Uani d . 1 C
H3 0.6029 -0.7883 0.0949 0.075 Uiso calc R 1 H
C4 0.4658(4) -0.6880(3) 0.0382(2) 0.0521(9) Uani d . 1 C
H4 0.4700 -0.7361 -0.0006 0.063 Uiso calc R 1 H
C5 0.3788(3) -0.5832(3) 0.04049(18) 0.0431(8) Uani d . 1 C
O6 0.2971(2) -0.5587(2) -0.01595(12) 0.0511(6) Uani d . 1 O
C7 0.2047(4) -0.4578(3) -0.01916(18) 0.0441(8) Uani d . 1 C
C8 0.2058(3) -0.3705(3) 0.03712(15) 0.0379(7) Uani d . 1 C
C9 0.2793(3) -0.4016(3) 0.09376(16) 0.0397(7) Uani d . 1 C
C10 0.3727(3) -0.5110(3) 0.09746(17) 0.0402(7) Uani d . 1 C
O11 0.1326(3) -0.4537(3) -0.06932(14) 0.0688(8) Uani d . 1 O
C12 0.1174(3) -0.2490(3) 0.03312(15) 0.0383(7) Uani d . 1 C
H12 0.0269 -0.2760 0.0406 0.046 Uiso calc R 1 H
C13 0.1689(3) -0.1582(3) 0.09076(16) 0.0439(8) Uani d . 1 C
H13 0.1046 -0.0876 0.0940 0.053 Uiso calc R 1 H
C14 0.1792(4) -0.2357(4) 0.15634(16) 0.0514(9) Uani d . 1 C
O15 0.2813(2) -0.3369(2) 0.15154(11) 0.0469(6) Uani d . 1 O
C16 0.0518(4) -0.3021(5) 0.17093(19) 0.0680(12) Uani d . 1 C
H16A 0.0250 -0.3621 0.1358 0.102 Uiso calc R 1 H
H16B -0.0165 -0.2380 0.1741 0.102 Uiso calc R 1 H
H16C 0.0659 -0.3485 0.2123 0.102 Uiso calc R 1 H
C17 0.2317(5) -0.1533(4) 0.21509(19) 0.0705(12) Uani d . 1 C
H17A 0.2282 -0.2023 0.2554 0.106 Uiso calc R 1 H
H17B 0.1783 -0.0764 0.2170 0.106 Uiso calc R 1 H
H17C 0.3221 -0.1290 0.2102 0.106 Uiso calc R 1 H
C18 0.1109(3) -0.1757(3) -0.03175(15) 0.0358(7) Uani d . 1 C
C19 0.1917(3) -0.0743(3) -0.04455(15) 0.0357(7) Uani d . 1 C
C20 0.3038(4) -0.0986(3) 0.08029(17) 0.0508(9) Uani d . 1 C
H20A 0.3670 -0.1690 0.0776 0.061 Uiso calc R 1 H
H20B 0.3327 -0.0477 0.1194 0.061 Uiso calc R 1 H
C21 0.0246(3) -0.1874(3) -0.09068(16) 0.0397(7) Uani d . 1 C
N22 0.0551(3) -0.1050(2) -0.13700(13) 0.0423(7) Uani d . 1 N
N23 0.1593(3) -0.0343(2) -0.10779(13) 0.0399(6) Uani d . 1 N
C24 -0.0948(4) -0.2738(4) -0.10294(19) 0.0567(10) Uani d . 1 C
H24A -0.1602 -0.2315 -0.1331 0.085 Uiso calc R 1 H
H24B -0.1316 -0.2906 -0.0616 0.085 Uiso calc R 1 H
H24C -0.0690 -0.3545 -0.1220 0.085 Uiso calc R 1 H
C25 0.2348(3) 0.0479(3) -0.14666(17) 0.0407(8) Uani d . 1 C
C26 0.2710(3) 0.1715(3) -0.12345(18) 0.0487(9) Uani d . 1 C
H26 0.2435 0.2015 -0.0835 0.058 Uiso calc R 1 H
C27 0.3476(4) 0.2485(4) -0.1601(2) 0.0615(11) Uani d . 1 C
H27 0.3729 0.3308 -0.1445 0.074 Uiso calc R 1 H
C28 0.3871(4) 0.2065(4) -0.2191(2) 0.0636(11) Uani d . 1 C
H28 0.4399 0.2595 -0.2431 0.076 Uiso calc R 1 H
C29 0.3489(4) 0.0855(4) -0.2431(2) 0.0660(11) Uani d . 1 C
H29 0.3737 0.0574 -0.2840 0.079 Uiso calc R 1 H
C30 0.2730(4) 0.0057(3) -0.20591(19) 0.0530(9) Uani d . 1 C
H30 0.2483 -0.0767 -0.2215 0.064 Uiso calc R 1 H

loop_
_atom_site_aniso_label
_atom_site_aniso_U_11
_atom_site_aniso_U_22
_atom_site_aniso_U_33
_atom_site_aniso_U_12
_atom_site_aniso_U_13
_atom_site_aniso_U_23
S1 0.0531(6) 0.0494(5) 0.0567(6) -0.0180(4) -0.0120(4) -0.0002(4)
C1 0.045(2) 0.0426(17) 0.057(2) -0.0027(15) 0.0078(17) 0.0023(15)
C2 0.047(2) 0.052(2) 0.077(3) 0.0051(17) 0.002(2) 0.009(2)
C3 0.050(2) 0.0422(19) 0.097(3) 0.0107(17) 0.020(2) 0.000(2)
C4 0.050(2) 0.0364(16) 0.072(3) -0.0027(16) 0.020(2) -0.0029(17)
C5 0.0400(18) 0.0347(15) 0.056(2) -0.0113(14) 0.0101(16) 0.0026(14)
O6 0.0607(16) 0.0394(12) 0.0538(15) 0.0003(11) 0.0082(12) -0.0107(10)
C7 0.050(2) 0.0331(15) 0.049(2) -0.0039(14) 0.0068(17) -0.0052(14)
C8 0.0357(17) 0.0375(15) 0.0412(17) -0.0065(13) 0.0076(14) -0.0011(13)
C9 0.0377(18) 0.0386(16) 0.0443(19) -0.0022(14) 0.0109(15) -0.0030(14)
C10 0.0353(18) 0.0368(16) 0.0505(19) -0.0060(14) 0.0142(15) 0.0033(14)
O11 0.083(2) 0.0575(15) 0.0620(17) 0.0067(14) -0.0162(16) -0.0177(13)
C12 0.0306(16) 0.0407(16) 0.0443(18) 0.0014(13) 0.0064(14) -0.0014(13)
C13 0.0418(19) 0.0477(18) 0.0423(18) 0.0128(15) 0.0051(15) -0.0063(14)
C14 0.053(2) 0.063(2) 0.0381(18) 0.0177(18) 0.0061(16) -0.0055(16)
O15 0.0463(14) 0.0534(13) 0.0406(13) 0.0118(11) 0.0016(11) -0.0028(10)
C16 0.054(2) 0.100(3) 0.052(2) 0.011(2) 0.0151(19) 0.010(2)
C17 0.082(3) 0.085(3) 0.043(2) 0.029(2) -0.003(2) -0.014(2)
C18 0.0317(16) 0.0347(15) 0.0406(17) 0.0002(13) 0.0016(13) -0.0060(12)
C19 0.0325(16) 0.0325(14) 0.0411(17) -0.0003(13) -0.0016(14) -0.0095(12)
C20 0.057(2) 0.0478(18) 0.0439(19) 0.0008(16) -0.0145(17) -0.0034(15)
C21 0.0349(17) 0.0368(15) 0.0477(19) -0.0049(13) 0.0052(15) -0.0067(14)
N22 0.0375(15) 0.0418(14) 0.0467(16) -0.0093(12) -0.0006(12) -0.0031(12)
N23 0.0389(15) 0.0363(13) 0.0441(15) -0.0077(11) 0.0014(12) -0.0011(11)
C24 0.045(2) 0.064(2) 0.059(2) -0.0217(18) -0.0050(18) 0.0006(18)
C25 0.0358(18) 0.0383(15) 0.0474(19) 0.0027(14) 0.0001(15) 0.0046(14)
C26 0.050(2) 0.0397(17) 0.056(2) -0.0012(15) 0.0006(17) 0.0013(15)
C27 0.058(2) 0.048(2) 0.077(3) -0.0128(18) -0.005(2) 0.0171(19)
C28 0.050(2) 0.065(2) 0.077(3) -0.0039(19) 0.007(2) 0.033(2)
C29 0.070(3) 0.075(3) 0.055(2) 0.014(2) 0.015(2) 0.013(2)
C30 0.057(2) 0.0451(18) 0.058(2) 0.0027(17) 0.0074(19) 0.0042(17)

loop_
_atom_type_symbol
_atom_type_description
_atom_type_scat_dispersion_real
_atom_type_scat_dispersion_imag
_atom_type_scat_source
C C 0.0033 0.0016 'International Tables Vol C Tables 4.2.6.8 and 6.1.1.4'
H H 0.0000 0.0000 'International Tables Vol C Tables 4.2.6.8 and 6.1.1.4'
N N 0.0061 0.0033 'International Tables Vol C Tables 4.2.6.8 and 6.1.1.4'
O O 0.0106 0.0060 'International Tables Vol C Tables 4.2.6.8 and 6.1.1.4'
S S 0.1246 0.1234 'International Tables Vol C Tables 4.2.6.8 and 6.1.1.4'

loop_
_geom_angle_atom_site_label_1
_geom_angle_atom_site_label_2
_geom_angle_atom_site_label_3
_geom_angle
_geom_angle_publ_flag
C19 S1 C20 98.36(15) ?
C2 C1 C10 119.8(3) ?
C2 C1 H1 120.1 ?
C10 C1 H1 120.1 ?
C1 C2 C3 120.3(4) ?
C1 C2 H2 119.9 ?
C3 C2 H2 119.9 ?
C4 C3 C2 121.4(3) ?
C4 C3 H3 119.3 ?
C2 C3 H3 119.3 ?
C3 C4 C5 117.8(3) ?
C3 C4 H4 121.1 ?
C5 C4 H4 121.1 ?
O6 C5 C10 121.8(3) ?
O6 C5 C4 116.7(3) ?
C10 C5 C4 121.5(3) ?
C5 O6 C7 121.8(3) ?
O11 C7 O6 114.8(3) ?
O11 C7 C8 127.2(3) ?
O6 C7 C8 117.9(3) ?
C9 C8 C7 119.0(3) ?
C9 C8 C12 120.8(3) ?
C7 C8 C12 120.1(3) ?
O15 C9 C8 125.8(3) ?
O15 C9 C10 112.2(3) ?
C8 C9 C10 121.9(3) ?
C5 C10 C1 119.2(3) ?
C5 C10 C9 116.7(3) ?
C1 C10 C9 124.0(3) ?
C18 C12 C8 115.5(3) ?
C18 C12 C13 109.7(2) ?
C8 C12 C13 107.3(2) ?
C18 C12 H12 108.0 ?
C8 C12 H12 108.0 ?
C13 C12 H12 108.0 ?
C20 C13 C14 109.6(3) ?
C20 C13 C12 112.4(3) ?
C14 C13 C12 109.1(3) ?
C20 C13 H13 108.6 ?
C14 C13 H13 108.6 ?
C12 C13 H13 108.6 ?
O15 C14 C16 107.9(3) ?
O15 C14 C17 104.4(3) ?
C16 C14 C17 110.1(3) ?
O15 C14 C13 107.5(3) ?
C16 C14 C13 114.2(3) ?
C17 C14 C13 112.1(3) ?
C9 O15 C14 116.9(2) ?
C14 C16 H16A 109.5 ?
C14 C16 H16B 109.5 ?
H16A C16 H16B 109.5 ?
C14 C16 H16C 109.5 ?
H16A C16 H16C 109.5 ?
H16B C16 H16C 109.5 ?
C14 C17 H17A 109.5 ?
C14 C17 H17B 109.5 ?
H17A C17 H17B 109.5 ?
C14 C17 H17C 109.5 ?
H17A C17 H17C 109.5 ?
H17B C17 H17C 109.5 ?
C19 C18 C21 103.8(3) ?
C19 C18 C12 124.6(3) ?
C21 C18 C12 131.5(3) ?
N23 C19 C18 108.3(2) ?
N23 C19 S1 122.3(2) ?
C18 C19 S1 129.3(2) ?
C13 C20 S1 117.0(2) y
C13 C20 H20A 108.1 ?
S1 C20 H20A 108.1 ?
C13 C20 H20B 108.1 ?
S1 C20 H20B 108.1 ?
H20A C20 H20B 107.3 ?
N22 C21 C18 112.1(3) ?
N22 C21 C24 120.0(3) ?
C18 C21 C24 127.9(3) ?
C21 N22 N23 104.8(2) ?
C19 N23 N22 110.8(2) y
C19 N23 C25 127.3(3) y
N22 N23 C25 120.6(3) y
C21 C24 H24A 109.5 ?
C21 C24 H24B 109.5 ?
H24A C24 H24B 109.5 ?
C21 C24 H24C 109.5 ?
H24A C24 H24C 109.5 ?
H24B C24 H24C 109.5 ?
C30 C25 C26 120.0(3) ?
C30 C25 N23 120.4(3) ?
C26 C25 N23 119.6(3) ?
C27 C26 C25 119.3(4) ?
C27 C26 H26 120.4 ?
C25 C26 H26 120.4 ?
C28 C27 C26 121.0(4) ?
C28 C27 H27 119.5 ?
C26 C27 H27 119.5 ?
C27 C28 C29 120.0(4) ?
C27 C28 H28 120.0 ?
C29 C28 H28 120.0 ?
C28 C29 C30 119.5(4) ?
C28 C29 H29 120.2 ?
C30 C29 H29 120.2 ?
C25 C30 C29 120.2(4) ?
C25 C30 H30 119.9 ?
C29 C30 H30 119.9 ?

loop_
_geom_bond_atom_site_label_1
_geom_bond_atom_site_label_2
_geom_bond_distance
_geom_bond_publ_flag
S1 C19 1.737(3) y
S1 C20 1.801(4) y
C1 C2 1.369(5) ?
C1 C10 1.387(5) ?
C1 H1 0.9300 ?
C2 C3 1.375(6) ?
C2 H2 0.9300 ?
C3 C4 1.372(5) ?
C3 H3 0.9300 ?
C4 C5 1.393(5) ?
C4 H4 0.9300 ?
C5 O6 1.368(4) y
C5 C10 1.375(5) ?
O6 C7 1.392(4) y
C7 O11 1.193(4) ?
C7 C8 1.447(4) ?
C8 C9 1.343(4) ?
C8 C12 1.533(4) ?
C9 O15 1.341(4) ?
C9 C10 1.465(4) y
C12 C18 1.507(4) ?
C12 C13 1.544(4) ?
C12 H12 0.9800 ?
C13 C20 1.526(5) ?
C13 C14 1.540(5) ?
C13 H13 0.9800 ?
C14 O15 1.475(4) y
C14 C16 1.509(5) ?
C14 C17 1.513(5) ?
C16 H16A 0.9600 ?
C16 H16B 0.9600 ?
C16 H16C 0.9600 ?
C17 H17A 0.9600 ?
C17 H17B 0.9600 ?
C17 H17C 0.9600 ?
C18 C19 1.363(4) ?
C18 C21 1.414(4) ?
C19 N23 1.352(4) y
C20 H20A 0.9700 ?
C20 H20B 0.9700 ?
C21 N22 1.319(4) ?
C21 C24 1.500(4) ?
N22 N23 1.368(3) y
N23 C25 1.421(4) y
C24 H24A 0.9600 ?
C24 H24B 0.9600 ?
C24 H24C 0.9600 ?
C25 C30 1.361(5) ?
C25 C26 1.391(4) ?
C26 C27 1.371(5) ?
C26 H26 0.9300 ?
C27 C28 1.359(6) ?
C27 H27 0.9300 ?
C28 C29 1.377(6) ?
C28 H28 0.9300 ?
C29 C30 1.389(5) ?
C29 H29 0.9300 ?
C30 H30 0.9300 ?

loop_
_geom_torsion_atom_site_label_1
_geom_torsion_atom_site_label_2
_geom_torsion_atom_site_label_3
_geom_torsion_atom_site_label_4
_geom_torsion
_geom_torsion_publ_flag
C10 C1 C2 C3 0.0(5) ?
C1 C2 C3 C4 0.6(6) ?
C2 C3 C4 C5 -0.8(5) ?
C3 C4 C5 O6 -177.3(3) ?
C3 C4 C5 C10 0.5(5) ?
C10 C5 O6 C7 1.2(5) ?
C4 C5 O6 C7 179.0(3) ?
C5 O6 C7 O11 -174.2(3) ?
C5 O6 C7 C8 5.9(4) ?
O11 C7 C8 C9 169.3(4) ?
O6 C7 C8 C9 -10.7(5) ?
O11 C7 C8 C12 -6.9(5) ?
O6 C7 C8 C12 173.1(3) ?
C7 C8 C9 O15 -173.8(3) ?
C12 C8 C9 O15 2.4(5) ?
C7 C8 C9 C10 8.8(5) ?
C12 C8 C9 C10 -175.0(3) ?
O6 C5 C10 C1 177.7(3) ?
C4 C5 C10 C1 0.0(5) ?
O6 C5 C10 C9 -3.3(4) ?
C4 C5 C10 C9 178.9(3) ?
C2 C1 C10 C5 -0.2(5) ?
C2 C1 C10 C9 -179.1(3) ?
O15 C9 C10 C5 -179.6(3) ?
C8 C9 C10 C5 -1.9(5) ?
O15 C9 C10 C1 -0.6(4) ?
C8 C9 C10 C1 177.0(3) ?
C9 C8 C12 C18 142.4(3) ?
C7 C8 C12 C18 -41.5(4) ?
C9 C8 C12 C13 19.7(4) ?
C7 C8 C12 C13 -164.2(3) ?
C18 C12 C13 C20 -56.4(3) ?
C8 C12 C13 C20 69.9(3) ?
C18 C12 C13 C14 -178.2(3) ?
C8 C12 C13 C14 -51.9(3) ?
C20 C13 C14 O15 -58.8(3) ?
C12 C13 C14 O15 64.7(3) ?
C20 C13 C14 C16 -178.5(3) ?
C12 C13 C14 C16 -55.0(4) ?
C20 C13 C14 C17 55.4(4) ?
C12 C13 C14 C17 178.9(3) ?
C8 C9 O15 C14 10.2(5) ?
C10 C9 O15 C14 -172.3(3) ?
C16 C14 O15 C9 80.6(3) ?
C17 C14 O15 C9 -162.2(3) ?
C13 C14 O15 C9 -43.0(4) ?
C8 C12 C18 C19 -92.4(4) ?
C13 C12 C18 C19 29.1(4) ?
C8 C12 C18 C21 90.1(4) ?
C13 C12 C18 C21 -148.5(3) ?
C21 C18 C19 N23 -3.0(3) ?
C12 C18 C19 N23 178.9(3) ?
C21 C18 C19 S1 173.7(2) ?
C12 C18 C19 S1 -4.4(5) ?
C20 S1 C19 N23 -179.5(3) ?
C20 S1 C19 C18 4.3(3) ?
C14 C13 C20 S1 -176.9(2) ?
C12 C13 C20 S1 61.6(3) ?
C19 S1 C20 C13 -31.9(3) ?
C19 C18 C21 N22 3.4(4) ?
C12 C18 C21 N22 -178.7(3) ?
C19 C18 C21 C24 -173.0(3) y
C12 C18 C21 C24 4.9(6) ?
C18 C21 N22 N23 -2.3(4) ?
C24 C21 N22 N23 174.4(3) y
C18 C19 N23 N22 1.8(4) ?
S1 C19 N23 N22 -175.2(2) ?
C18 C19 N23 C25 -165.0(3) ?
S1 C19 N23 C25 18.0(4) ?
C21 N22 N23 C19 0.4(3) ?
C21 N22 N23 C25 168.2(3) ?
C19 N23 C25 C30 121.9(4) ?
N22 N23 C25 C30 -43.7(4) ?
C19 N23 C25 C26 -57.4(4) y
N22 N23 C25 C26 137.0(3) ?
C30 C25 C26 C27 -1.4(5) ?
N23 C25 C26 C27 177.8(3) ?
C25 C26 C27 C28 0.8(5) ?
C26 C27 C28 C29 0.8(6) ?
C27 C28 C29 C30 -1.7(6) ?
C26 C25 C30 C29 0.5(5) ?
N23 C25 C30 C29 -178.8(3) ?
C28 C29 C30 C25 1.1(6) ?
